data_2211927
loop_
_publ_author_name
'Yusof, M. Sukeri M.'
'Edris, Mustaqim M.'
'Mardi, A. Sahali'
'Yamin, Bohari M.'

_publ_section_title
;
 <i>N</i>-(2-Chlorobenzoyl)-<i>N</i>'-(4-nitrophenyl)thiourea
;
_journal_coeditor_code SA2028
_journal_issue 1
_journal_name_full 'Acta Crystallographica Section E'
_journal_page_first o94
_journal_page_last o95
_journal_paper_doi 10.1107/S1600536806050999
_journal_volume 63
_journal_year 2007
_chemical_formula_iupac 'C14 H10 Cl N3 O3 S'
_chemical_formula_moiety 'C14 H10 Cl N3 O3 S'
_chemical_formula_sum 'C14 H10 Cl N3 O3 S'
_chemical_formula_weight 335.76
_chemical_name_systematic
;
N-(2-Chlorobenzoyl)-N'-(4-nitrophenyl)thiourea
;
_space_group_IT_number 2
_symmetry_cell_setting triclinic
_symmetry_space_group_name_Hall '-P 1'
_symmetry_space_group_name_H-M 'P -1'
_atom_sites_solution_hydrogens geom
_atom_sites_solution_primary direct
_atom_sites_solution_secondary difmap
_audit_creation_method SHELXL-97
_cell_angle_alpha 90.045(4)
_cell_angle_beta 100.432(4)
_cell_angle_gamma 102.271(4)
_cell_formula_units_Z 2
_cell_length_a 5.9832(13)
_cell_length_b 9.783(2)
_cell_length_c 13.274(3)
_cell_measurement_reflns_used 769
_cell_measurement_temperature 298(2)
_cell_measurement_theta_max 26.5
_cell_measurement_theta_min 1.5
_cell_volume 746.1(3)
_computing_cell_refinement 'SAINT (Bruker, 2000)'
_computing_data_collection 'SMART (Bruker, 2000)'
_computing_data_reduction SAINT
_computing_molecular_graphics 'SHELXTL (Sheldrick, 1997b)'
_computing_publication_material
;
SHELXTL, PARST (Nardelli, 1995) and PLATON (Spek, 2003)
;
_computing_structure_refinement 'SHELXL97 (Sheldrick, 1997a)'
_computing_structure_solution 'SHELXS97 (Sheldrick, 1997a)'
_diffrn_ambient_temperature 298(2)
_diffrn_detector_area_resol_mean 83.66
_diffrn_measured_fraction_theta_full 0.992
_diffrn_measured_fraction_theta_max 0.992
_diffrn_measurement_device_type
;
Bruker SMART APEX CCD area-detector
;
_diffrn_measurement_method \w
_diffrn_radiation_monochromator graphite
_diffrn_radiation_source 'fine-focus sealed tube'
_diffrn_radiation_type MoK\a
_diffrn_radiation_wavelength 0.71073
_diffrn_reflns_av_R_equivalents 0.0337
_diffrn_reflns_av_sigmaI/netI 0.0393
_diffrn_reflns_limit_h_max 7
_diffrn_reflns_limit_h_min -7
_diffrn_reflns_limit_k_max 12
_diffrn_reflns_limit_k_min -12
_diffrn_reflns_limit_l_max 16
_diffrn_reflns_limit_l_min -16
_diffrn_reflns_number 7979
_diffrn_reflns_theta_full 26.50
_diffrn_reflns_theta_max 26.5
_diffrn_reflns_theta_min 1.5
_diffrn_standards_interval_time 0
_diffrn_standards_number 0
_exptl_absorpt_coefficient_mu 0.411
_exptl_absorpt_correction_T_max 0.9758
_exptl_absorpt_correction_T_min 0.8528
_exptl_absorpt_correction_type multi-scan
_exptl_absorpt_process_details '(SADABS; Bruker, 2000)'
_exptl_crystal_colour 'light yellow'
_exptl_crystal_density_diffrn 1.495
_exptl_crystal_density_method 'not measured'
_exptl_crystal_description slab
_exptl_crystal_F_000 344
_exptl_crystal_size_max 0.40
_exptl_crystal_size_mid 0.38
_exptl_crystal_size_min 0.06
_refine_diff_density_max 0.196
_refine_diff_density_min -0.239
_refine_ls_extinction_method none
_refine_ls_goodness_of_fit_ref 1.03
_refine_ls_hydrogen_treatment constr
_refine_ls_matrix_type full
_refine_ls_number_parameters 199
_refine_ls_number_reflns 3071
_refine_ls_number_restraints 0
_refine_ls_restrained_S_all 1.03
_refine_ls_R_factor_all 0.058
_refine_ls_R_factor_gt 0.040
_refine_ls_shift/su_max 0.000
_refine_ls_shift/su_mean 0.000
_refine_ls_structure_factor_coef Fsqd
_refine_ls_weighting_details 'calc w=1/[\s^2^(Fo^2^)+(0.0476P)^2^+0.1293P] where P=(Fo^2^+2Fc^2^)/3'
_refine_ls_weighting_scheme calc
_refine_ls_wR_factor_gt 0.093
_refine_ls_wR_factor_ref 0.100
_reflns_number_gt 2370
_reflns_number_total 3071
_reflns_threshold_expression I>2\s(I)
_cod_data_source_file sa2028.cif
_cod_data_source_block I
_cod_original_cell_volume 746.0(3)
_cod_database_code 2211927
_cod_database_fobs_code 2211927

loop_
_symmetry_equiv_pos_as_xyz
'x, y, z'
'-x, -y, -z'

loop_
_atom_site_type_symbol
_atom_site_label
_atom_site_fract_x
_atom_site_fract_y
_atom_site_fract_z
_atom_site_U_iso_or_equiv
_atom_site_adp_type
_atom_site_calc_flag
_atom_site_refinement_flags
_atom_site_occupancy
Cl Cl1 0.72579(11) 0.08384(7) 1.15598(5) 0.0762(2) Uani d . 1
S S1 0.16990(9) 0.48591(5) 0.88731(4) 0.04373(16) Uani d . 1
O O1 0.1952(2) 0.08815(13) 1.06311(11) 0.0515(4) Uani d . 1
O O2 -0.7608(3) 0.1026(2) 0.49674(14) 0.0866(6) Uani d . 1
O O3 -0.8554(4) 0.2774(3) 0.56108(15) 0.1001(7) Uani d . 1
N N1 0.2812(3) 0.32025(15) 1.03491(11) 0.0390(4) Uani d . 1
H H1 0.3771 0.3964 1.0594 0.047 Uiso calc R 1
N N2 -0.0193(3) 0.21679(15) 0.90583(11) 0.0386(4) Uani d . 1
H H2 -0.0112 0.1401 0.9365 0.046 Uiso calc R 1
N N3 -0.7352(3) 0.1920(2) 0.56406(14) 0.0618(5) Uani d . 1
C C1 0.3672(4) 0.3332(2) 1.26062(15) 0.0517(5) Uani d . 1
H H1A 0.2382 0.3707 1.2365 0.062 Uiso calc R 1
C C2 0.4908(5) 0.3675(3) 1.35959(18) 0.0689(7) Uani d . 1
H H2A 0.4434 0.4270 1.4021 0.083 Uiso calc R 1
C C3 0.6821(5) 0.3136(3) 1.39445(19) 0.0764(8) Uani d . 1
H H3 0.7644 0.3368 1.4608 0.092 Uiso calc R 1
C C4 0.7540(4) 0.2261(3) 1.33320(19) 0.0666(7) Uani d . 1
H H4 0.8856 0.1909 1.3574 0.080 Uiso calc R 1
C C5 0.6303(3) 0.1900(2) 1.23477(16) 0.0496(5) Uani d . 1
C C6 0.4359(3) 0.24336(19) 1.19801(14) 0.0393(4) Uani d . 1
C C7 0.2945(3) 0.20572(19) 1.09275(14) 0.0368(4) Uani d . 1
C C8 0.1361(3) 0.33207(18) 0.94260(13) 0.0354(4) Uani d . 1
C C9 -0.1992(3) 0.21274(18) 0.81823(13) 0.0368(4) Uani d . 1
C C10 -0.2092(4) 0.1260(2) 0.73498(15) 0.0460(5) Uani d . 1
H H10 -0.0972 0.0730 0.7353 0.055 Uiso calc R 1
C C11 -0.3864(4) 0.1182(2) 0.65102(15) 0.0506(5) Uani d . 1
H H11 -0.3960 0.0600 0.5943 0.061 Uiso calc R 1
C C12 -0.5472(3) 0.1982(2) 0.65344(14) 0.0440(5) Uani d . 1
C C13 -0.5411(3) 0.2845(2) 0.73576(16) 0.0485(5) Uani d . 1
H H13 -0.6533 0.3375 0.7352 0.058 Uiso calc R 1
C C14 -0.3648(3) 0.2909(2) 0.81934(15) 0.0458(5) Uani d . 1
H H14 -0.3577 0.3479 0.8764 0.055 Uiso calc R 1

loop_
_atom_site_aniso_label
_atom_site_aniso_U_11
_atom_site_aniso_U_22
_atom_site_aniso_U_33
_atom_site_aniso_U_12
_atom_site_aniso_U_13
_atom_site_aniso_U_23
Cl1 0.0572(4) 0.0884(5) 0.0903(5) 0.0369(3) 0.0079(3) 0.0088(4)
S1 0.0440(3) 0.0369(3) 0.0437(3) 0.0035(2) -0.0029(2) 0.0109(2)
O1 0.0525(9) 0.0336(7) 0.0566(9) 0.0021(6) -0.0118(7) 0.0069(6)
O2 0.0800(13) 0.1120(15) 0.0537(10) 0.0213(11) -0.0253(9) -0.0196(10)
O3 0.0880(14) 0.1361(18) 0.0763(13) 0.0650(14) -0.0323(11) -0.0062(12)
N1 0.0388(9) 0.0316(8) 0.0369(8) -0.0006(6) -0.0086(7) 0.0034(6)
N2 0.0404(9) 0.0300(8) 0.0382(8) 0.0048(7) -0.0085(7) 0.0052(6)
N3 0.0510(11) 0.0816(14) 0.0448(11) 0.0116(11) -0.0085(9) 0.0083(10)
C1 0.0541(13) 0.0539(12) 0.0430(12) 0.0113(10) -0.0012(10) 0.0053(10)
C2 0.0837(19) 0.0723(16) 0.0430(13) 0.0120(14) -0.0021(12) -0.0018(11)
C3 0.0774(18) 0.089(2) 0.0447(14) 0.0024(15) -0.0168(13) 0.0082(13)
C4 0.0490(13) 0.0777(17) 0.0606(15) 0.0072(12) -0.0147(11) 0.0228(13)
C5 0.0378(11) 0.0526(12) 0.0529(12) 0.0065(9) -0.0021(9) 0.0167(10)
C6 0.0335(10) 0.0380(10) 0.0405(10) 0.0020(8) -0.0018(8) 0.0114(8)
C7 0.0294(9) 0.0361(10) 0.0417(10) 0.0051(8) 0.0008(8) 0.0062(8)
C8 0.0350(10) 0.0351(10) 0.0345(10) 0.0073(8) 0.0029(8) 0.0023(7)
C9 0.0355(10) 0.0338(9) 0.0353(10) 0.0026(8) -0.0025(8) 0.0042(8)
C10 0.0440(11) 0.0478(11) 0.0453(11) 0.0161(9) -0.0014(9) -0.0018(9)
C11 0.0525(13) 0.0569(13) 0.0379(11) 0.0117(10) -0.0032(9) -0.0082(9)
C12 0.0389(11) 0.0511(12) 0.0353(10) 0.0061(9) -0.0063(8) 0.0062(9)
C13 0.0410(11) 0.0531(12) 0.0508(12) 0.0182(9) -0.0024(9) 0.0019(10)
C14 0.0457(11) 0.0473(11) 0.0422(11) 0.0138(9) -0.0020(9) -0.0075(9)

loop_
_atom_type_symbol
_atom_type_description
_atom_type_scat_dispersion_real
_atom_type_scat_dispersion_imag
_atom_type_scat_source
C C 0.0033 0.0016 'International Tables Vol C Tables 4.2.6.8 and 6.1.1.4'
H H 0.0000 0.0000 'International Tables Vol C Tables 4.2.6.8 and 6.1.1.4'
N N 0.0061 0.0033 'International Tables Vol C Tables 4.2.6.8 and 6.1.1.4'
O O 0.0106 0.0060 'International Tables Vol C Tables 4.2.6.8 and 6.1.1.4'
S S 0.1246 0.1234 'International Tables Vol C Tables 4.2.6.8 and 6.1.1.4'
Cl Cl 0.1484 0.1585 'International Tables Vol C Tables 4.2.6.8 and 6.1.1.4'

loop_
_geom_angle_atom_site_label_1
_geom_angle_atom_site_label_2
_geom_angle_atom_site_label_3
_geom_angle
_geom_angle_publ_flag
C7 N1 C8 129.66(15) yes
C7 N1 H1 115.2 ?
C8 N1 H1 115.2 ?
C8 N2 C9 123.80(15) ?
C8 N2 H2 118.1 ?
C9 N2 H2 118.1 ?
O3 N3 O2 123.4(2) ?
O3 N3 C12 118.0(2) ?
O2 N3 C12 118.7(2) ?
C6 C1 C2 120.0(2) ?
C6 C1 H1A 120.0 ?
C2 C1 H1A 120.0 ?
C3 C2 C1 119.9(2) ?
C3 C2 H2A 120.1 ?
C1 C2 H2A 120.1 ?
C4 C3 C2 120.9(2) ?
C4 C3 H3 119.6 ?
C2 C3 H3 119.6 ?
C3 C4 C5 119.7(2) ?
C3 C4 H4 120.2 ?
C5 C4 H4 120.2 ?
C6 C5 C4 120.4(2) ?
C6 C5 Cl1 119.85(16) ?
C4 C5 Cl1 119.74(18) ?
C1 C6 C5 119.20(18) ?
C1 C6 C7 118.50(17) ?
C5 C6 C7 122.29(19) ?
O1 C7 N1 123.33(17) ?
O1 C7 C6 124.03(16) ?
N1 C7 C6 112.58(15) ?
N2 C8 N1 115.92(15) yes
N2 C8 S1 125.60(14) yes
N1 C8 S1 118.47(13) yes
C14 C9 C10 120.84(17) ?
C14 C9 N2 119.92(16) ?
C10 C9 N2 119.19(17) ?
C9 C10 C11 119.70(19) ?
C9 C10 H10 120.1 ?
C11 C10 H10 120.1 ?
C12 C11 C10 118.35(19) ?
C12 C11 H11 120.8 ?
C10 C11 H11 120.8 ?
C11 C12 C13 122.85(18) ?
C11 C12 N3 118.89(19) ?
C13 C12 N3 118.26(19) ?
C12 C13 C14 118.37(18) ?
C12 C13 H13 120.8 ?
C14 C13 H13 120.8 ?
C9 C14 C13 119.88(18) ?
C9 C14 H14 120.1 ?
C13 C14 H14 120.1 ?

loop_
_geom_bond_atom_site_label_1
_geom_bond_atom_site_label_2
_geom_bond_distance
_geom_bond_publ_flag
Cl1 C5 1.722(2) ?
S1 C8 1.6646(18) yes
O1 C7 1.206(2) yes
O2 N3 1.216(3) ?
O3 N3 1.209(3) ?
N1 C7 1.367(2) ?
N1 C8 1.388(2) yes
N1 H1 0.8600 ?
N2 C8 1.328(2) yes
N2 C9 1.429(2) ?
N2 H2 0.8600 ?
N3 C12 1.471(2) ?
C1 C6 1.381(3) ?
C1 C2 1.388(3) ?
C1 H1A 0.9300 ?
C2 C3 1.367(4) ?
C2 H2A 0.9300 ?
C3 C4 1.364(4) ?
C3 H3 0.9300 ?
C4 C5 1.385(3) ?
C4 H4 0.9300 ?
C5 C6 1.384(3) ?
C6 C7 1.497(3) ?
C9 C14 1.376(3) ?
C9 C10 1.377(3) ?
C10 C11 1.382(3) ?
C10 H10 0.9300 ?
C11 C12 1.368(3) ?
C11 H11 0.9300 ?
C12 C13 1.371(3) ?
C13 C14 1.377(3) ?
C13 H13 0.9300 ?
C14 H14 0.9300 ?

loop_
_geom_hbond_atom_site_label_D
_geom_hbond_atom_site_label_H
_geom_hbond_atom_site_label_A
_geom_hbond_site_symmetry_A
_geom_hbond_distance_DH
_geom_hbond_distance_HA
_geom_hbond_distance_DA
_geom_hbond_angle_DHA
_geom_hbond_publ_flag
N2 H2 O1 1_555 0.86 2.03 2.704(2) 134 yes
N1 H1 S1 2_667 0.86 2.67 3.4014(19) 143 yes
N2 H2 O1 2_557 0.86 2.27 3.000(2) 143 yes
C3 H3 O3 1_756 0.93 2.60 3.298(4) 132 yes
C11 H11 O2 2_456 0.93 2.43 3.274(3) 151 yes

loop_
_geom_torsion_atom_site_label_1
_geom_torsion_atom_site_label_2
_geom_torsion_atom_site_label_3
_geom_torsion_atom_site_label_4
_geom_torsion
C6 C1 C2 C3 0.8(4)
C1 C2 C3 C4 0.0(4)
C2 C3 C4 C5 -0.8(4)
C3 C4 C5 C6 0.7(3)
C3 C4 C5 Cl1 178.03(19)
C2 C1 C6 C5 -0.9(3)
C2 C1 C6 C7 178.35(19)
C4 C5 C6 C1 0.1(3)
Cl1 C5 C6 C1 -177.22(15)
C4 C5 C6 C7 -179.09(19)
Cl1 C5 C6 C7 3.6(3)
C8 N1 C7 O1 10.2(3)
C8 N1 C7 C6 -167.08(18)
C1 C6 C7 O1 -118.4(2)
C5 C6 C7 O1 60.8(3)
C1 C6 C7 N1 58.8(2)
C5 C6 C7 N1 -122.0(2)
C9 N2 C8 N1 172.83(16)
C9 N2 C8 S1 -7.5(3)
C7 N1 C8 N2 2.6(3)
C7 N1 C8 S1 -177.16(15)
C8 N2 C9 C14 -61.6(3)
C8 N2 C9 C10 120.9(2)
C14 C9 C10 C11 0.6(3)
N2 C9 C10 C11 178.13(18)
C9 C10 C11 C12 0.2(3)
C10 C11 C12 C13 -0.6(3)
C10 C11 C12 N3 179.31(19)
O3 N3 C12 C11 -169.6(2)
O2 N3 C12 C11 9.8(3)
O3 N3 C12 C13 10.3(3)
O2 N3 C12 C13 -170.3(2)
C11 C12 C13 C14 0.1(3)
N3 C12 C13 C14 -179.75(19)
C10 C9 C14 C13 -1.1(3)
N2 C9 C14 C13 -178.55(18)
C12 C13 C14 C9 0.7(3)

loop_
_cod_related_entry_id
_cod_related_entry_database
_cod_related_entry_code
1 ChemSpider 3126892
